data_4066038
loop_
_publ_author_name
'Hegele, Peter'
'Santhamma, Bindu'
'Schnakenburg, Gregor'
'Fr\"ohlich, Roland'
'Kataeva, Olga'
'Nieger, Martin'
'Kotsis, Konstantinos'
'Neese, Frank'
'D\"otz, Karl Heinz'

_publ_section_title
;
 Hydroquinoid Chromium Complexes Bearing an Acyclic Conjugated Bridge:
 Chromium-Templated Synthesis, Molecular Structure, and Haptotropic Metal
 Migration
;
_journal_issue 23
_journal_name_full Organometallics
_journal_page_first 6172
_journal_paper_doi 10.1021/om100257x
_journal_volume 29
_journal_year 2010
_chemical_formula_moiety 'C32 H40 Cr N2 O5 Si'
_chemical_formula_sum 'C32 H40 Cr N2 O5 Si'
_chemical_formula_weight 612.75
_chemical_name_systematic
; 
 ? 
;
_space_group_IT_number 2
_symmetry_cell_setting triclinic
_symmetry_space_group_name_Hall '-P 1'
_symmetry_space_group_name_H-M 'P -1'
_atom_sites_solution_hydrogens geom
_atom_sites_solution_primary direct
_atom_sites_solution_secondary difmap
_audit_creation_method SHELXL-97
_cell_angle_alpha 91.533(5)
_cell_angle_beta 92.188(6)
_cell_angle_gamma 111.237(5)
_cell_formula_units_Z 2
_cell_length_a 9.3080(6)
_cell_length_b 9.9851(6)
_cell_length_c 18.7963(14)
_cell_measurement_reflns_used 17048
_cell_measurement_temperature 123(2)
_cell_measurement_theta_max 29.64
_cell_measurement_theta_min 2.17
_cell_volume 1625.6(2)
_computing_cell_refinement 'STOE X-AREA'
_computing_data_collection 'STOE X-AREA'
_computing_data_reduction 'STOE X-RED'
_computing_molecular_graphics 'DIAMOND (Brandenburg, 1999)'
_computing_publication_material 'SHELXL97 (Sheldrick, 1997)'
_computing_structure_refinement 'SHELXL-97 (Sheldrick, 1997)'
_computing_structure_solution 'SHELXS-97 (Sheldrick, 1990)'
_diffrn_ambient_temperature 123(2)
_diffrn_detector 'image plate (34 cm diameter)'
_diffrn_detector_area_resol_mean 6.67
_diffrn_detector_type STOE
_diffrn_measured_fraction_theta_full 0.952
_diffrn_measured_fraction_theta_max 0.952
_diffrn_measurement_details ' 194 frames, detector distance = 100 mm'
_diffrn_measurement_device '2-circle goniometer'
_diffrn_measurement_device_type 'STOE IPDS 2T'
_diffrn_measurement_method 'rotation method'
_diffrn_radiation_collimation '0.5 mm diameter, monocapillary'
_diffrn_radiation_monochromator 'plane graphite'
_diffrn_radiation_polarisn_norm 0
_diffrn_radiation_type 'Mo K\a'
_diffrn_radiation_wavelength 0.71073
_diffrn_reflns_av_R_equivalents 0.0389
_diffrn_reflns_av_sigmaI/netI 0.0515
_diffrn_reflns_limit_h_max 10
_diffrn_reflns_limit_h_min -11
_diffrn_reflns_limit_k_max 12
_diffrn_reflns_limit_k_min -12
_diffrn_reflns_limit_l_max 23
_diffrn_reflns_limit_l_min -23
_diffrn_reflns_number 12138
_diffrn_reflns_theta_full 26.00
_diffrn_reflns_theta_max 26.00
_diffrn_reflns_theta_min 2.17
_diffrn_source 'sealed X-ray tube, 12 x 0.4 mm long-fine focus'
_diffrn_source_current 45
_diffrn_source_power 2.25
_diffrn_source_voltage 50
_exptl_absorpt_coefficient_mu 0.429
_exptl_absorpt_correction_T_max 0.93281
_exptl_absorpt_correction_T_min 0.87426
_exptl_absorpt_correction_type multi-scan
_exptl_absorpt_process_details
;
R.H. Blessing, Acta Cryst. (1995), A51, 33-38
;
_exptl_crystal_colour 'dark red'
_exptl_crystal_density_diffrn 1.252
_exptl_crystal_density_method 'not measured'
_exptl_crystal_description plate
_exptl_crystal_F_000 648
_exptl_crystal_size_max 0.40
_exptl_crystal_size_mid 0.20
_exptl_crystal_size_min 0.10
_refine_diff_density_max 0.540
_refine_diff_density_min -0.557
_refine_diff_density_rms 0.053
_refine_ls_extinction_coef 0.0045(12)
_refine_ls_extinction_expression Fc^*^=kFc[1+0.001xFc^2^\l^3^/sin(2\q)]^-1/4^
_refine_ls_extinction_method SHELXL
_refine_ls_goodness_of_fit_ref 1.090
_refine_ls_hydrogen_treatment constr
_refine_ls_matrix_type full
_refine_ls_number_parameters 386
_refine_ls_number_reflns 6099
_refine_ls_number_restraints 5
_refine_ls_restrained_S_all 1.094
_refine_ls_R_factor_all 0.0605
_refine_ls_R_factor_gt 0.0441
_refine_ls_shift/su_max 0.001
_refine_ls_shift/su_mean 0.000
_refine_ls_structure_factor_coef Fsqd
_refine_ls_weighting_details 'calc w=1/[\s^2^(Fo^2^)+(0.0635P)^2^+0.1130P] where P=(Fo^2^+2Fc^2^)/3'
_refine_ls_weighting_scheme calc
_refine_ls_wR_factor_gt 0.1190
_refine_ls_wR_factor_ref 0.1235
_reflns_number_gt 4603
_reflns_number_total 6099
_reflns_threshold_expression >2sigma(I)
_cod_data_source_file om100257x_si_002.cif
_cod_data_source_block Greg618
_cod_depositor_comments
;
The following automatic conversions were performed:

'_symmetry_cell_setting' value 'Triclinic' changed to 'triclinic'
according to /home/saulius/struct/CIF-dictionaries/cif_core.dic
dictionary named 'cif_core.dic' version 2.4.1 from
2010-06-29.

'_exptl_absorpt_correction_type' value 'Multi-Scan'
changed to 'multi-scan' according to
/home/saulius/struct/CIF-dictionaries/cif_core.dic dictionary named
'cif_core.dic' version 2.4.1 from 2010-06-29.

Automatic conversion script
Id: cif_fix_values 1715 2011-07-08 13:25:40Z adriana 
;
_cod_original_cell_volume 1625.58(19)
_cod_database_code 4066038

loop_
_symmetry_equiv_pos_as_xyz
'x, y, z'
'-x, -y, -z'

loop_
_atom_site_label
_atom_site_type_symbol
_atom_site_fract_x
_atom_site_fract_y
_atom_site_fract_z
_atom_site_U_iso_or_equiv
_atom_site_adp_type
_atom_site_occupancy
_atom_site_symmetry_multiplicity
_atom_site_calc_flag
_atom_site_refinement_flags
C1 C 0.0387(3) -0.1180(3) 0.28552(14) 0.0316(6) Uani 1 1 d .
C2 C 0.1972(3) -0.0421(3) 0.30268(14) 0.0332(6) Uani 1 1 d .
C3 C 0.2870(3) 0.0533(3) 0.25183(15) 0.0338(6) Uani 1 1 d .
C4 C 0.2193(3) 0.0665(3) 0.18543(14) 0.0318(6) Uani 1 1 d .
C4A C 0.0597(3) -0.0101(3) 0.16788(14) 0.0311(6) Uani 1 1 d .
C5 C -0.0131(3) 0.0013(3) 0.10072(14) 0.0330(6) Uani 1 1 d .
H5A H 0.0484 0.0550 0.0646 0.040 Uiso 1 1 calc R
C6 C -0.1675(3) -0.0630(3) 0.08787(14) 0.0333(6) Uani 1 1 d .
H6A H -0.2135 -0.0543 0.0431 0.040 Uiso 1 1 calc R
C7 C -0.2610(3) -0.1438(3) 0.14170(14) 0.0315(6) Uani 1 1 d .
C8 C -0.1965(3) -0.1627(3) 0.20498(14) 0.0314(6) Uani 1 1 d .
H8A H -0.2607 -0.2181 0.2399 0.038 Uiso 1 1 calc R
C8A C -0.0332(3) -0.0999(3) 0.21962(14) 0.0300(5) Uani 1 1 d .
C9 C -0.6480(3) -0.2341(3) 0.07558(14) 0.0340(6) Uani 1 1 d .
C10 C -0.7171(3) -0.2040(3) 0.01433(15) 0.0377(6) Uani 1 1 d .
H10A H -0.6555 -0.1455 -0.0204 0.045 Uiso 1 1 calc R
C11 C -0.8769(3) -0.2599(3) 0.00428(16) 0.0381(6) Uani 1 1 d .
H11A H -0.9238 -0.2415 -0.0382 0.046 Uiso 1 1 calc R
C12 C -0.9688(3) -0.3421(3) 0.05505(15) 0.0352(6) Uani 1 1 d .
C13 C -0.8987(3) -0.3694(3) 0.11673(16) 0.0410(7) Uani 1 1 d .
H13A H -0.9606 -0.4249 0.1522 0.049 Uiso 1 1 calc R
C14 C -0.7382(3) -0.3158(3) 0.12702(15) 0.0399(7) Uani 1 1 d .
H14A H -0.6911 -0.3354 0.1692 0.048 Uiso 1 1 calc R
C15 C -1.1429(3) -0.4042(4) 0.04386(17) 0.0437(7) Uani 1 1 d .
H15A H -1.1823 -0.3258 0.0404 0.066 Uiso 1 1 calc R
H15B H -1.1877 -0.4627 0.0842 0.066 Uiso 1 1 calc R
H15C H -1.1715 -0.4644 -0.0003 0.066 Uiso 1 1 calc R
C16 C -0.2146(3) -0.4068(3) 0.42709(15) 0.0394(7) Uani 1 1 d .
C17 C -0.2912(4) -0.5676(4) 0.44085(19) 0.0532(8) Uani 1 1 d .
H17A H -0.3350 -0.5789 0.4879 0.080 Uiso 1 1 calc R
H17B H -0.2140 -0.6130 0.4392 0.080 Uiso 1 1 calc R
H17C H -0.3736 -0.6134 0.4042 0.080 Uiso 1 1 calc R
C18 C -0.3380(3) -0.3388(4) 0.42323(19) 0.0516(8) Uani 1 1 d .
H18A H -0.4141 -0.3863 0.3843 0.077 Uiso 1 1 calc R
H18B H -0.2893 -0.2362 0.4145 0.077 Uiso 1 1 calc R
H18C H -0.3896 -0.3506 0.4684 0.077 Uiso 1 1 calc R
C19 C -0.0962(4) -0.3312(4) 0.48864(16) 0.0492(8) Uani 1 1 d .
H19A H -0.0160 -0.3731 0.4912 0.074 Uiso 1 1 calc R
H19B H -0.1484 -0.3441 0.5337 0.074 Uiso 1 1 calc R
H19C H -0.0490 -0.2284 0.4802 0.074 Uiso 1 1 calc R
C20 C 0.0506(3) -0.4473(4) 0.34357(17) 0.0431(7) Uani 1 1 d .
H20A H 0.1166 -0.4073 0.3867 0.065 Uiso 1 1 calc R
H20B H 0.1107 -0.4152 0.3014 0.065 Uiso 1 1 calc R
H20C H 0.0116 -0.5525 0.3437 0.065 Uiso 1 1 calc R
C21 C -0.2475(3) -0.4824(3) 0.26522(16) 0.0407(7) Uani 1 1 d .
H21A H -0.2656 -0.5853 0.2667 0.061 Uiso 1 1 calc R
H21B H -0.2013 -0.4456 0.2204 0.061 Uiso 1 1 calc R
H21C H -0.3457 -0.4680 0.2685 0.061 Uiso 1 1 calc R
C22 C 0.2688(3) -0.0659(3) 0.37261(15) 0.0400(7) Uani 1 1 d .
H22A H 0.3768 -0.0561 0.3651 0.065(11) Uiso 1 1 calc R
H22B H 0.2125 -0.1660 0.3860 0.045(8) Uiso 1 1 calc R
C23 C 0.2689(4) 0.0354(4) 0.43481(17) 0.0528(8) Uani 1 1 d .
H23A H 0.3108 0.0074 0.4782 0.079 Uiso 1 1 calc R
H23B H 0.1631 0.0296 0.4419 0.079 Uiso 1 1 calc R
H23C H 0.3330 0.1342 0.4244 0.079 Uiso 1 1 calc R
C24 C 0.4577(3) 0.1369(3) 0.26692(16) 0.0377(6) Uani 1 1 d .
H24A H 0.4802 0.1519 0.3190 0.034(7) Uiso 1 1 calc R
H24B H 0.4864 0.2324 0.2460 0.056(10) Uiso 1 1 calc R
C25 C 0.5535(3) 0.0553(4) 0.23534(19) 0.0504(8) Uani 1 1 d .
H25A H 0.6631 0.1077 0.2482 0.076 Uiso 1 1 calc R
H25B H 0.5373 0.0472 0.1833 0.076 Uiso 1 1 calc R
H25C H 0.5213 -0.0411 0.2543 0.076 Uiso 1 1 calc R
C26 C 0.3229(3) 0.2954(3) 0.13136(16) 0.0398(6) Uani 1 1 d .
H26A H 0.3425 0.3420 0.1798 0.042(8) Uiso 1 1 calc R
H26B H 0.2256 0.3001 0.1106 0.050(9) Uiso 1 1 calc R
C27 C 0.4547(3) 0.3708(4) 0.08529(17) 0.0477(8) Uani 1 1 d .
H27A H 0.4345 0.3234 0.0377 0.071 Uiso 1 1 calc R
H27B H 0.5506 0.3667 0.1067 0.071 Uiso 1 1 calc R
H27C H 0.4647 0.4715 0.0815 0.071 Uiso 1 1 calc R
C28 C -0.0538(3) 0.1048(3) 0.34135(15) 0.0367(6) Uani 1 1 d U
C29 C 0.0059(3) 0.2341(3) 0.22388(15) 0.0355(6) Uani 1 1 d U
C30 C 0.2254(3) 0.2793(3) 0.31819(15) 0.0370(6) Uani 1 1 d U
Cr Cr 0.08590(4) 0.11846(5) 0.27228(2) 0.03067(14) Uani 1 1 d U
N1 N -0.4247(2) -0.2088(3) 0.13514(12) 0.0338(5) Uani 1 1 d .
N2 N -0.4832(2) -0.1725(3) 0.08069(12) 0.0345(5) Uani 1 1 d .
O2 O 0.31147(19) 0.1481(2) 0.13473(10) 0.0367(4) Uani 1 1 d .
O3 O -0.1414(2) 0.0959(3) 0.38449(12) 0.0518(6) Uani 1 1 d .
O4 O 0.3173(2) 0.3829(2) 0.34513(12) 0.0500(5) Uani 1 1 d U
O5 O -0.0471(2) 0.3059(3) 0.19252(12) 0.0482(5) Uani 1 1 d U
O6 O -0.05120(19) -0.2049(2) 0.33376(9) 0.0329(4) Uani 1 1 d .
Si Si -0.11404(8) -0.38441(8) 0.34146(4) 0.03188(18) Uani 1 1 d .

loop_
_atom_site_aniso_label
_atom_site_aniso_U_11
_atom_site_aniso_U_22
_atom_site_aniso_U_33
_atom_site_aniso_U_23
_atom_site_aniso_U_13
_atom_site_aniso_U_12
C1 0.0304(12) 0.0235(15) 0.0384(13) -0.0031(11) -0.0002(10) 0.0074(10)
C2 0.0271(12) 0.0264(16) 0.0460(15) -0.0048(12) -0.0030(10) 0.0105(10)
C3 0.0248(12) 0.0267(16) 0.0499(15) -0.0073(12) 0.0012(10) 0.0102(10)
C4 0.0275(12) 0.0241(15) 0.0424(14) -0.0037(11) 0.0042(10) 0.0080(10)
C4A 0.0292(12) 0.0244(15) 0.0388(13) -0.0037(11) 0.0030(10) 0.0087(10)
C5 0.0320(12) 0.0263(15) 0.0384(13) -0.0017(11) 0.0033(10) 0.0077(11)
C6 0.0323(12) 0.0289(16) 0.0393(14) -0.0028(11) -0.0005(10) 0.0125(11)
C7 0.0264(12) 0.0254(15) 0.0406(14) -0.0041(11) -0.0013(10) 0.0076(10)
C8 0.0254(12) 0.0249(15) 0.0417(14) -0.0021(11) 0.0011(10) 0.0067(10)
C8A 0.0241(11) 0.0232(15) 0.0412(14) -0.0050(11) 0.0005(10) 0.0075(10)
C9 0.0261(12) 0.0291(16) 0.0441(15) -0.0029(12) -0.0016(10) 0.0075(11)
C10 0.0283(12) 0.0337(18) 0.0487(16) 0.0031(13) 0.0005(11) 0.0084(11)
C11 0.0328(13) 0.0343(17) 0.0476(16) -0.0001(13) -0.0047(11) 0.0134(12)
C12 0.0264(12) 0.0267(16) 0.0514(16) -0.0066(12) -0.0019(11) 0.0093(10)
C13 0.0302(13) 0.0408(19) 0.0476(16) 0.0004(13) 0.0044(11) 0.0073(12)
C14 0.0347(13) 0.0404(19) 0.0434(15) 0.0020(13) -0.0007(11) 0.0124(12)
C15 0.0271(13) 0.0412(19) 0.0609(18) -0.0088(14) -0.0017(12) 0.0113(12)
C16 0.0325(13) 0.0365(18) 0.0454(15) 0.0001(13) 0.0057(11) 0.0079(12)
C17 0.0483(17) 0.042(2) 0.0606(19) 0.0102(15) 0.0132(14) 0.0046(14)
C18 0.0387(15) 0.050(2) 0.065(2) -0.0057(16) 0.0088(14) 0.0146(14)
C19 0.0468(16) 0.053(2) 0.0421(16) -0.0016(14) 0.0025(13) 0.0118(15)
C20 0.0380(14) 0.0387(19) 0.0535(17) -0.0022(14) 0.0005(12) 0.0157(13)
C21 0.0378(14) 0.0290(17) 0.0512(16) -0.0029(13) -0.0052(12) 0.0082(12)
C22 0.0324(13) 0.0331(18) 0.0508(16) -0.0006(13) -0.0074(11) 0.0087(12)
C23 0.0572(19) 0.050(2) 0.0483(17) -0.0033(15) -0.0061(14) 0.0175(16)
C24 0.0241(12) 0.0315(17) 0.0535(16) -0.0076(13) -0.0008(11) 0.0063(11)
C25 0.0279(13) 0.050(2) 0.075(2) -0.0108(16) 0.0014(13) 0.0167(13)
C26 0.0347(13) 0.0291(17) 0.0527(17) 0.0009(13) 0.0069(12) 0.0078(11)
C27 0.0369(15) 0.041(2) 0.0591(18) 0.0061(15) 0.0125(13) 0.0056(13)
C28 0.0311(12) 0.0328(17) 0.0433(14) -0.0014(12) -0.0001(10) 0.0086(11)
C29 0.0291(12) 0.0320(17) 0.0436(15) -0.0011(11) 0.0045(10) 0.0087(11)
C30 0.0274(12) 0.0322(15) 0.0505(16) -0.0072(11) 0.0010(10) 0.0106(9)
Cr 0.0244(2) 0.0253(3) 0.0405(2) -0.00298(17) 0.00115(15) 0.00730(16)
N1 0.0267(10) 0.0298(14) 0.0425(12) -0.0023(10) -0.0021(9) 0.0082(9)
N2 0.0266(10) 0.0312(14) 0.0427(12) -0.0017(10) -0.0014(9) 0.0075(9)
O2 0.0282(9) 0.0313(12) 0.0481(11) -0.0006(8) 0.0091(8) 0.0072(8)
O3 0.0454(11) 0.0559(16) 0.0527(12) -0.0034(11) 0.0131(10) 0.0158(10)
O4 0.0343(10) 0.0371(13) 0.0718(14) -0.0173(10) -0.0031(9) 0.0069(8)
O5 0.0535(12) 0.0439(14) 0.0556(13) 0.0049(10) 0.0037(10) 0.0274(10)
O6 0.0286(8) 0.0271(11) 0.0399(10) 0.0025(8) 0.0010(7) 0.0064(7)
Si 0.0265(3) 0.0268(4) 0.0401(4) -0.0009(3) -0.0004(3) 0.0074(3)

loop_
_atom_type_symbol
_atom_type_description
_atom_type_scat_dispersion_real
_atom_type_scat_dispersion_imag
_atom_type_scat_source
C C 0.0033 0.0016 'International Tables Vol C Tables 4.2.6.8 and 6.1.1.4'
H H 0.0000 0.0000 'International Tables Vol C Tables 4.2.6.8 and 6.1.1.4'
Cr Cr 0.3209 0.6236 'International Tables Vol C Tables 4.2.6.8 and 6.1.1.4'
N N 0.0061 0.0033 'International Tables Vol C Tables 4.2.6.8 and 6.1.1.4'
O O 0.0106 0.0060 'International Tables Vol C Tables 4.2.6.8 and 6.1.1.4'
Si Si 0.0817 0.0704 'International Tables Vol C Tables 4.2.6.8 and 6.1.1.4'

loop_
_geom_angle_atom_site_label_1
_geom_angle_atom_site_label_2
_geom_angle_atom_site_label_3
_geom_angle
O6 C1 C2 119.9(2)
O6 C1 C8A 118.4(2)
C2 C1 C8A 121.7(2)
O6 C1 Cr 127.57(18)
C2 C1 Cr 72.39(16)
C8A C1 Cr 70.59(15)
C1 C2 C3 118.4(2)
C1 C2 C22 119.8(2)
C3 C2 C22 121.8(2)
C1 C2 Cr 71.32(15)
C3 C2 Cr 69.96(15)
C22 C2 Cr 131.7(2)
C4 C3 C2 120.5(2)
C4 C3 C24 118.6(2)
C2 C3 C24 120.9(2)
C4 C3 Cr 72.18(14)
C2 C3 Cr 73.03(14)
C24 C3 Cr 129.37(19)
O2 C4 C3 119.3(2)
O2 C4 C4A 119.3(2)
C3 C4 C4A 121.2(2)
O2 C4 Cr 132.98(19)
C3 C4 Cr 71.23(15)
C4A C4 Cr 72.57(14)
C4 C4A C8A 118.9(2)
C4 C4A C5 122.7(2)
C8A C4A C5 118.4(2)
C4 C4A Cr 70.72(15)
C8A C4A Cr 70.28(14)
C5 C4A Cr 129.82(19)
C6 C5 C4A 121.3(2)
C6 C5 H5A 119.3
C4A C5 H5A 119.3
C5 C6 C7 119.9(2)
C5 C6 H6A 120.1
C7 C6 H6A 120.1
C8 C7 N1 114.8(2)
C8 C7 C6 120.9(2)
N1 C7 C6 124.3(2)
C7 C8 C8A 120.8(2)
C7 C8 H8A 119.6
C8A C8 H8A 119.6
C4A C8A C8 118.5(2)
C4A C8A C1 119.2(2)
C8 C8A C1 122.3(2)
C4A C8A Cr 72.75(15)
C8 C8A Cr 123.51(18)
C1 C8A Cr 72.32(15)
C14 C9 C10 120.1(2)
C14 C9 N2 124.6(2)
C10 C9 N2 115.3(2)
C11 C10 C9 119.5(3)
C11 C10 H10A 120.2
C9 C10 H10A 120.2
C12 C11 C10 121.2(3)
C12 C11 H11A 119.4
C10 C11 H11A 119.4
C11 C12 C13 118.9(2)
C11 C12 C15 121.2(2)
C13 C12 C15 119.9(3)
C12 C13 C14 120.6(3)
C12 C13 H13A 119.7
C14 C13 H13A 119.7
C9 C14 C13 119.7(3)
C9 C14 H14A 120.1
C13 C14 H14A 120.1
C12 C15 H15A 109.5
C12 C15 H15B 109.5
H15A C15 H15B 109.5
C12 C15 H15C 109.5
H15A C15 H15C 109.5
H15B C15 H15C 109.5
C18 C16 C17 109.3(2)
C18 C16 C19 108.8(3)
C17 C16 C19 109.7(3)
C18 C16 Si 110.1(2)
C17 C16 Si 109.6(2)
C19 C16 Si 109.35(19)
C16 C17 H17A 109.5
C16 C17 H17B 109.5
H17A C17 H17B 109.5
C16 C17 H17C 109.5
H17A C17 H17C 109.5
H17B C17 H17C 109.5
C16 C18 H18A 109.5
C16 C18 H18B 109.5
H18A C18 H18B 109.5
C16 C18 H18C 109.5
H18A C18 H18C 109.5
H18B C18 H18C 109.5
C16 C19 H19A 109.5
C16 C19 H19B 109.5
H19A C19 H19B 109.5
C16 C19 H19C 109.5
H19A C19 H19C 109.5
H19B C19 H19C 109.5
Si C20 H20A 109.5
Si C20 H20B 109.5
H20A C20 H20B 109.5
Si C20 H20C 109.5
H20A C20 H20C 109.5
H20B C20 H20C 109.5
Si C21 H21A 109.5
Si C21 H21B 109.5
H21A C21 H21B 109.5
Si C21 H21C 109.5
H21A C21 H21C 109.5
H21B C21 H21C 109.5
C2 C22 C23 115.6(3)
C2 C22 H22A 108.4
C23 C22 H22A 108.4
C2 C22 H22B 108.4
C23 C22 H22B 108.4
H22A C22 H22B 107.4
C22 C23 H23A 109.5
C22 C23 H23B 109.5
H23A C23 H23B 109.5
C22 C23 H23C 109.5
H23A C23 H23C 109.5
H23B C23 H23C 109.5
C3 C24 C25 110.5(2)
C3 C24 H24A 109.5
C25 C24 H24A 109.5
C3 C24 H24B 109.5
C25 C24 H24B 109.5
H24A C24 H24B 108.1
C24 C25 H25A 109.5
C24 C25 H25B 109.5
H25A C25 H25B 109.5
C24 C25 H25C 109.5
H25A C25 H25C 109.5
H25B C25 H25C 109.5
O2 C26 C27 107.5(2)
O2 C26 H26A 110.2
C27 C26 H26A 110.2
O2 C26 H26B 110.2
C27 C26 H26B 110.2
H26A C26 H26B 108.5
C26 C27 H27A 109.5
C26 C27 H27B 109.5
H27A C27 H27B 109.5
C26 C27 H27C 109.5
H27A C27 H27C 109.5
H27B C27 H27C 109.5
O3 C28 Cr 179.8(3)
O5 C29 Cr 178.9(3)
O4 C30 Cr 177.4(3)
C30 Cr C29 88.74(13)
C30 Cr C28 90.70(12)
C29 Cr C28 88.56(12)
C30 Cr C3 86.35(11)
C29 Cr C3 131.42(11)
C28 Cr C3 139.75(11)
C30 Cr C8A 164.69(10)
C29 Cr C8A 104.22(11)
C28 Cr C8A 97.64(11)
C3 Cr C8A 78.98(9)
C30 Cr C4 103.88(11)
C29 Cr C4 99.29(11)
C28 Cr C4 163.51(12)
C3 Cr C4 36.59(10)
C8A Cr C4 66.44(9)
C30 Cr C1 131.42(11)
C29 Cr C1 139.63(11)
C28 Cr C1 87.24(11)
C3 Cr C1 65.83(9)
C8A Cr C1 37.09(9)
C4 Cr C1 77.37(10)
C30 Cr C4A 138.45(11)
C29 Cr C4A 87.18(11)
C28 Cr C4A 130.46(11)
C3 Cr C4A 66.36(9)
C8A Cr C4A 36.97(9)
C4 Cr C4A 36.71(9)
C1 Cr C4A 65.98(10)
C30 Cr C2 98.77(11)
C29 Cr C2 164.70(11)
C28 Cr C2 104.56(11)
C3 Cr C2 37.02(10)
C8A Cr C2 66.75(9)
C4 Cr C2 66.05(10)
C1 Cr C2 36.29(9)
C4A Cr C2 78.34(10)
N2 N1 C7 113.5(2)
N1 N2 C9 113.3(2)
C4 O2 C26 117.1(2)
C1 O6 Si 131.61(18)
O6 Si C20 110.49(12)
O6 Si C21 111.92(12)
C20 Si C21 107.23(14)
O6 Si C16 101.80(12)
C20 Si C16 113.53(14)
C21 Si C16 111.92(13)

loop_
_geom_bond_atom_site_label_1
_geom_bond_atom_site_label_2
_geom_bond_distance
C1 O6 1.360(3)
C1 C2 1.413(3)
C1 C8A 1.432(4)
C1 Cr 2.262(3)
C2 C3 1.433(4)
C2 C22 1.514(4)
C2 Cr 2.276(3)
C3 C4 1.407(4)
C3 C24 1.515(3)
C3 Cr 2.235(2)
C4 O2 1.380(3)
C4 C4A 1.424(3)
C4 Cr 2.248(3)
C4A C8A 1.431(4)
C4A C5 1.437(4)
C4A Cr 2.272(3)
C5 C6 1.354(4)
C5 H5A 0.9500
C6 C7 1.426(4)
C6 H6A 0.9500
C7 C8 1.360(4)
C7 N1 1.422(3)
C8 C8A 1.431(3)
C8 H8A 0.9500
C8A Cr 2.239(3)
C9 C14 1.383(4)
C9 C10 1.390(4)
C9 N2 1.429(3)
C10 C11 1.390(4)
C10 H10A 0.9500
C11 C12 1.382(4)
C11 H11A 0.9500
C12 C13 1.390(4)
C12 C15 1.515(3)
C13 C14 1.396(4)
C13 H13A 0.9500
C14 H14A 0.9500
C15 H15A 0.9800
C15 H15B 0.9800
C15 H15C 0.9800
C16 C18 1.532(4)
C16 C17 1.537(4)
C16 C19 1.541(4)
C16 Si 1.871(3)
C17 H17A 0.9800
C17 H17B 0.9800
C17 H17C 0.9800
C18 H18A 0.9800
C18 H18B 0.9800
C18 H18C 0.9800
C19 H19A 0.9800
C19 H19B 0.9800
C19 H19C 0.9800
C20 Si 1.854(3)
C20 H20A 0.9800
C20 H20B 0.9800
C20 H20C 0.9800
C21 Si 1.861(3)
C21 H21A 0.9800
C21 H21B 0.9800
C21 H21C 0.9800
C22 C23 1.525(4)
C22 H22A 0.9900
C22 H22B 0.9900
C23 H23A 0.9800
C23 H23B 0.9800
C23 H23C 0.9800
C24 C25 1.533(4)
C24 H24A 0.9900
C24 H24B 0.9900
C25 H25A 0.9800
C25 H25B 0.9800
C25 H25C 0.9800
C26 O2 1.439(4)
C26 C27 1.506(4)
C26 H26A 0.9900
C26 H26B 0.9900
C27 H27A 0.9800
C27 H27B 0.9800
C27 H27C 0.9800
C28 O3 1.155(3)
C28 Cr 1.845(3)
C29 O5 1.167(3)
C29 Cr 1.828(3)
C30 O4 1.164(3)
C30 Cr 1.827(3)
N1 N2 1.263(3)
O6 Si 1.684(2)

loop_
_geom_torsion_atom_site_label_1
_geom_torsion_atom_site_label_2
_geom_torsion_atom_site_label_3
_geom_torsion_atom_site_label_4
_geom_torsion
O6 C1 C2 C3 -177.3(2)
C8A C1 C2 C3 -0.8(4)
Cr C1 C2 C3 -53.6(2)
O6 C1 C2 C22 4.2(4)
C8A C1 C2 C22 -179.3(3)
Cr C1 C2 C22 128.0(3)
O6 C1 C2 Cr -123.7(2)
C8A C1 C2 Cr 52.8(2)
C1 C2 C3 C4 -2.3(4)
C22 C2 C3 C4 176.1(3)
Cr C2 C3 C4 -56.6(2)
C1 C2 C3 C24 -179.6(2)
C22 C2 C3 C24 -1.2(4)
Cr C2 C3 C24 126.2(3)
C1 C2 C3 Cr 54.2(2)
C22 C2 C3 Cr -127.4(3)
C2 C3 C4 O2 -173.6(2)
C24 C3 C4 O2 3.7(4)
Cr C3 C4 O2 129.4(2)
C2 C3 C4 C4A 2.2(4)
C24 C3 C4 C4A 179.5(2)
Cr C3 C4 C4A -54.8(2)
C2 C3 C4 Cr 57.0(2)
C24 C3 C4 Cr -125.7(2)
O2 C4 C4A C8A 177.0(2)
C3 C4 C4A C8A 1.2(4)
Cr C4 C4A C8A -53.0(2)
O2 C4 C4A C5 -4.5(4)
C3 C4 C4A C5 179.8(3)
Cr C4 C4A C5 125.6(3)
O2 C4 C4A Cr -130.0(2)
C3 C4 C4A Cr 54.2(2)
C4 C4A C5 C6 -174.2(3)
C8A C4A C5 C6 4.4(4)
Cr C4A C5 C6 -82.8(3)
C4A C5 C6 C7 0.1(4)
C5 C6 C7 C8 -2.9(4)
C5 C6 C7 N1 176.4(3)
N1 C7 C8 C8A -178.4(2)
C6 C7 C8 C8A 1.0(4)
C4 C4A C8A C8 172.5(2)
C5 C4A C8A C8 -6.1(4)
Cr C4A C8A C8 119.3(2)
C4 C4A C8A C1 -4.3(4)
C5 C4A C8A C1 177.1(2)
Cr C4A C8A C1 -57.5(2)
C4 C4A C8A Cr 53.2(2)
C5 C4A C8A Cr -125.4(2)
C7 C8 C8A C4A 3.6(4)
C7 C8 C8A C1 -179.8(3)
C7 C8 C8A Cr 91.0(3)
O6 C1 C8A C4A -179.3(2)
C2 C1 C8A C4A 4.1(4)
Cr C1 C8A C4A 57.7(2)
O6 C1 C8A C8 4.0(4)
C2 C1 C8A C8 -172.5(3)
Cr C1 C8A C8 -118.9(3)
O6 C1 C8A Cr 123.0(2)
C2 C1 C8A Cr -53.6(2)
C14 C9 C10 C11 -1.8(4)
N2 C9 C10 C11 179.5(3)
C9 C10 C11 C12 1.7(5)
C10 C11 C12 C13 -0.5(4)
C10 C11 C12 C15 -179.5(3)
C11 C12 C13 C14 -0.5(5)
C15 C12 C13 C14 178.4(3)
C10 C9 C14 C13 0.8(5)
N2 C9 C14 C13 179.3(3)
C12 C13 C14 C9 0.4(5)
C1 C2 C22 C23 -91.5(3)
C3 C2 C22 C23 90.1(3)
Cr C2 C22 C23 -0.5(4)
C4 C3 C24 C25 -83.2(3)
C2 C3 C24 C25 94.1(3)
Cr C3 C24 C25 -173.0(2)
C4 C3 Cr C30 -119.29(18)
C2 C3 Cr C30 109.79(17)
C24 C3 Cr C30 -6.5(3)
C4 C3 Cr C29 -34.2(2)
C2 C3 Cr C29 -165.13(17)
C24 C3 Cr C29 78.5(3)
C4 C3 Cr C28 153.96(19)
C2 C3 Cr C28 23.0(2)
C24 C3 Cr C28 -93.3(3)
C4 C3 Cr C8A 65.11(16)
C2 C3 Cr C8A -65.81(16)
C24 C3 Cr C8A 177.9(3)
C2 C3 Cr C4 -130.9(2)
C24 C3 Cr C4 112.8(3)
C4 C3 Cr C1 101.67(17)
C2 C3 Cr C1 -29.26(15)
C24 C3 Cr C1 -145.6(3)
C4 C3 Cr C4A 28.56(15)
C2 C3 Cr C4A -102.37(17)
C24 C3 Cr C4A 141.3(3)
C4 C3 Cr C2 130.9(2)
C24 C3 Cr C2 -116.3(3)
C4A C8A Cr C30 -82.0(5)
C8 C8A Cr C30 164.9(4)
C1 C8A Cr C30 47.4(5)
C4A C8A Cr C29 65.11(16)
C8 C8A Cr C29 -48.0(2)
C1 C8A Cr C29 -165.49(15)
C4A C8A Cr C28 155.56(16)
C8 C8A Cr C28 42.4(2)
C1 C8A Cr C28 -75.05(16)
C4A C8A Cr C3 -65.12(15)
C8 C8A Cr C3 -178.3(2)
C1 C8A Cr C3 64.27(15)
C4A C8A Cr C4 -28.97(14)
C8 C8A Cr C4 -142.1(2)
C1 C8A Cr C4 100.42(16)
C4A C8A Cr C1 -129.4(2)
C8 C8A Cr C1 117.4(3)
C8 C8A Cr C4A -113.2(3)
C1 C8A Cr C4A 129.4(2)
C4A C8A Cr C2 -101.83(16)
C8 C8A Cr C2 145.0(2)
C1 C8A Cr C2 27.57(14)
O2 C4 Cr C30 -49.2(3)
C3 C4 Cr C30 63.71(18)
C4A C4 Cr C30 -163.38(17)
O2 C4 Cr C29 41.8(2)
C3 C4 Cr C29 154.71(17)
C4A C4 Cr C29 -72.38(18)
O2 C4 Cr C28 159.3(3)
C3 C4 Cr C28 -87.7(4)
C4A C4 Cr C28 45.2(4)
O2 C4 Cr C3 -112.9(3)
C4A C4 Cr C3 132.9(2)
O2 C4 Cr C8A 143.3(3)
C3 C4 Cr C8A -103.74(17)
C4A C4 Cr C8A 29.16(15)
O2 C4 Cr C1 -179.2(2)
C3 C4 Cr C1 -66.30(16)
C4A C4 Cr C1 66.60(16)
O2 C4 Cr C4A 114.2(3)
C3 C4 Cr C4A -132.9(2)
O2 C4 Cr C2 -142.8(3)
C3 C4 Cr C2 -29.85(16)
C4A C4 Cr C2 103.05(17)
O6 C1 Cr C30 83.6(2)
C2 C1 Cr C30 -30.9(2)
C8A C1 Cr C30 -164.97(15)
O6 C1 Cr C29 -89.4(3)
C2 C1 Cr C29 156.09(18)
C8A C1 Cr C29 22.0(2)
O6 C1 Cr C28 -4.8(2)
C2 C1 Cr C28 -119.40(17)
C8A C1 Cr C28 106.53(16)
O6 C1 Cr C3 144.4(2)
C2 C1 Cr C3 29.82(15)
C8A C1 Cr C3 -104.25(16)
O6 C1 Cr C8A -111.4(3)
C2 C1 Cr C8A 134.1(2)
O6 C1 Cr C4 -178.9(2)
C2 C1 Cr C4 66.56(16)
C8A C1 Cr C4 -67.51(15)
O6 C1 Cr C4A -142.0(2)
C2 C1 Cr C4A 103.48(17)
C8A C1 Cr C4A -30.59(14)
O6 C1 Cr C2 114.6(3)
C8A C1 Cr C2 -134.1(2)
C4 C4A Cr C30 24.7(2)
C8A C4A Cr C30 156.78(17)
C5 C4A Cr C30 -92.2(3)
C4 C4A Cr C29 109.65(17)
C8A C4A Cr C29 -118.31(16)
C5 C4A Cr C29 -7.3(2)
C4 C4A Cr C28 -164.66(17)
C8A C4A Cr C28 -32.6(2)
C5 C4A Cr C28 78.4(3)
C4 C4A Cr C3 -28.47(16)
C8A C4A Cr C3 103.57(16)
C5 C4A Cr C3 -145.4(3)
C4 C4A Cr C8A -132.0(2)
C5 C4A Cr C8A 111.0(3)
C8A C4A Cr C4 132.0(2)
C5 C4A Cr C4 -116.9(3)
C4 C4A Cr C1 -101.36(17)
C8A C4A Cr C1 30.68(14)
C5 C4A Cr C1 141.7(3)
C4 C4A Cr C2 -65.37(16)
C8A C4A Cr C2 66.67(15)
C5 C4A Cr C2 177.7(2)
C1 C2 Cr C30 157.06(17)
C3 C2 Cr C30 -71.83(17)
C22 C2 Cr C30 43.4(3)
C1 C2 Cr C29 -84.3(4)
C3 C2 Cr C29 46.8(5)
C22 C2 Cr C29 162.0(4)
C1 C2 Cr C28 64.04(18)
C3 C2 Cr C28 -164.86(16)
C22 C2 Cr C28 -49.7(3)
C1 C2 Cr C3 -131.1(2)
C22 C2 Cr C3 115.2(3)
C1 C2 Cr C8A -28.14(15)
C3 C2 Cr C8A 102.96(17)
C22 C2 Cr C8A -141.8(3)
C1 C2 Cr C4 -101.58(17)
C3 C2 Cr C4 29.53(15)
C22 C2 Cr C4 144.7(3)
C3 C2 Cr C1 131.1(2)
C22 C2 Cr C1 -113.7(3)
C1 C2 Cr C4A -65.09(16)
C3 C2 Cr C4A 66.02(16)
C22 C2 Cr C4A -178.8(3)
C8 C7 N1 N2 170.3(2)
C6 C7 N1 N2 -9.1(4)
C7 N1 N2 C9 -177.9(2)
C14 C9 N2 N1 5.1(4)
C10 C9 N2 N1 -176.4(2)
C3 C4 O2 C26 -95.0(3)
C4A C4 O2 C26 89.1(3)
Cr C4 O2 C26 -4.0(3)
C27 C26 O2 C4 167.2(2)
C2 C1 O6 Si -99.6(3)
C8A C1 O6 Si 83.8(3)
Cr C1 O6 Si 170.33(11)
C1 O6 Si C20 54.3(2)
C1 O6 Si C21 -65.2(2)
C1 O6 Si C16 175.2(2)
C18 C16 Si O6 55.6(2)
C17 C16 Si O6 175.93(19)
C19 C16 Si O6 -63.8(2)
C18 C16 Si C20 174.4(2)
C17 C16 Si C20 -65.3(2)
C19 C16 Si C20 54.9(3)
C18 C16 Si C21 -64.0(3)
C17 C16 Si C21 56.3(2)
C19 C16 Si C21 176.5(2)
